data_2011177
loop_
_publ_author_name
'Juraj \<Cern\'ak'
'Abboud, Khalil A.'

_publ_section_title
;
 Ni(bipy)~2~Ni(CN)~4~, a new type of one-dimensional square tetracyano
 complex
;
_journal_issue 7
_journal_name_full 'Acta Crystallographica Section C'
_journal_page_first 783
_journal_page_last 785
_journal_paper_doi 10.1107/S0108270100004996
_journal_volume 56
_journal_year 2000
_chemical_formula_iupac '[Ni2 (C N)4 (C10 H8 N2)2]'
_chemical_formula_moiety 'C24 H16 N8 Ni2'
_chemical_formula_sum 'C24 H16 N8 Ni2'
_chemical_formula_weight 533.87
_chemical_name_systematic
;
catena-poly[[bis(2,2'-bipyridyl-1\k^2^N,N')-\m-cyano-1:2\k^2^N:C-dicyano-
2\k^2^C-dinickel(II)]-\m-cyano-C:N]
;
_space_group_IT_number 60
_symmetry_cell_setting orthorhombic
_symmetry_space_group_name_Hall '-P 2n 2ab'
_symmetry_space_group_name_H-M 'P b c n'
_audit_creation_method SHELXTL
_cell_angle_alpha 90.00
_cell_angle_beta 90.00
_cell_angle_gamma 90.00
_cell_formula_units_Z 4
_cell_length_a 14.0670(10)
_cell_length_b 10.1759(7)
_cell_length_c 15.7550(10)
_cell_measurement_reflns_used 3962
_cell_measurement_temperature 173(2)
_cell_measurement_theta_max 27.5
_cell_measurement_theta_min 2.5
_cell_volume 2255.2(3)
_computing_cell_refinement 'SMART (Bruke, 1998)'
_computing_data_collection 'SMART (Bruker, 1998)'
_computing_data_reduction 'SAINT and SHELXTL (Bruker, 1998)'
_computing_molecular_graphics SHELXTL
_computing_publication_material SHELXTL
_computing_structure_refinement SHELXTL
_computing_structure_solution 'SHELXTL (Bruker, 1998)'
_diffrn_ambient_temperature 173(2)
_diffrn_measured_fraction_theta_full .999
_diffrn_measured_fraction_theta_max .999
_diffrn_measurement_device_type 'SMART platform/CCD'
_diffrn_measurement_method \w
_diffrn_radiation_monochromator graphite
_diffrn_radiation_source 'normal-focus sealed tube'
_diffrn_radiation_type MoK\a
_diffrn_radiation_wavelength .71073
_diffrn_reflns_av_R_equivalents .056
_diffrn_reflns_av_sigmaI/netI .0395
_diffrn_reflns_limit_h_max 18
_diffrn_reflns_limit_h_min -17
_diffrn_reflns_limit_k_max 6
_diffrn_reflns_limit_k_min -13
_diffrn_reflns_limit_l_max 20
_diffrn_reflns_limit_l_min -20
_diffrn_reflns_number 13421
_diffrn_reflns_theta_full 27.48
_diffrn_reflns_theta_max 27.48
_diffrn_reflns_theta_min 2.47
_exptl_absorpt_coefficient_mu 1.700
_exptl_absorpt_correction_T_max .911
_exptl_absorpt_correction_T_min .684
_exptl_absorpt_correction_type 'face-indexed (Gaussian)'
_exptl_crystal_colour 'light violet'
_exptl_crystal_density_diffrn 1.572
_exptl_crystal_density_method 'not measured'
_exptl_crystal_description Platelets
_exptl_crystal_F_000 1088
_exptl_crystal_size_max .19
_exptl_crystal_size_mid .19
_exptl_crystal_size_min .06
_refine_diff_density_max 1.186
_refine_diff_density_min -.390
_refine_ls_extinction_method none
_refine_ls_goodness_of_fit_ref 1.007
_refine_ls_hydrogen_treatment riding
_refine_ls_matrix_type full
_refine_ls_number_parameters 156
_refine_ls_number_reflns 2591
_refine_ls_number_restraints 0
_refine_ls_restrained_S_all 1.007
_refine_ls_R_factor_all .090
_refine_ls_R_factor_gt .046
_refine_ls_shift/su_max <0.001
_refine_ls_shift/su_mean .000
_refine_ls_structure_factor_coef Fsqd
_refine_ls_weighting_details 'calc w = 1/[\s^2^(Fo^2^)+(0.0754P)^2^+1.2512P] where P = (Fo^2^+2Fc^2^)/3'
_refine_ls_weighting_scheme calc
_refine_ls_wR_factor_ref .142
_reflns_number_gt 1498
_reflns_number_total 2591
_reflns_threshold_expression I>2\s(I)
_cod_data_source_file sk1357.cif
_cod_data_source_block I
_cod_depositor_comments
;
The following automatic conversions were performed:
'_symmetry_cell_setting' value 'Orthorhombic' changed to 'orthorhombic'
according to '/home/saulius/struct/CIF-dictionaries/cif_core.dic'
dictionary named 'cif_core.dic' version 2.4.1 from 2010-06-29.

Automatic conversion script
Id: cif_fix_enum 1527 2010-12-29 10:47:43Z saulius 

The following automatic conversions were performed:

'_symmetry_cell_setting' value 'Orthorhombic' changed to
'orthorhombic' according to
/home/saulius/struct/CIF-dictionaries/cif_core.dic dictionary named
'cif_core.dic' version 2.4.1 from 2010-06-29.

Automatic conversion script
Id: cif_fix_values 1715 2011-07-08 13:25:40Z adriana 
;
_cod_database_code 2011177
_cod_database_fobs_code 2011177

loop_
_symmetry_equiv_pos_as_xyz
'x, y, z'
'-x+1/2, -y+1/2, z+1/2'
'-x, y, -z+1/2'
'x+1/2, -y+1/2, -z'
'-x, -y, -z'
'x-1/2, y-1/2, -z-1/2'
'x, -y, z-1/2'
'-x-1/2, y-1/2, z'

loop_
_atom_site_label
_atom_site_fract_x
_atom_site_fract_y
_atom_site_fract_z
_atom_site_U_iso_or_equiv
_atom_site_adp_type
_atom_site_calc_flag
_atom_site_refinement_flags
_atom_site_occupancy
_atom_site_disorder_assembly
_atom_site_disorder_group
_atom_site_type_symbol
Ni1 .0000 1.0000 .0000 .0358(2) Uani d S 1 . . Ni
C1 -.1310(4) .9967(4) .0161(3) .0487(12) Uani d . 1 . . C
N1 -.2120(3) .9886(4) .0280(3) .0705(13) Uani d . 1 . . N
C2 .0104(3) .8965(3) .0977(2) .0374(9) Uani d . 1 . . C
N2 .0122(2) .8285(3) .1555(2) .0379(8) Uani d . 1 . . N
Ni2 .0000 .68814(6) .2500 .02755(19) Uani d S 1 . . Ni
N3 .1456(2) .6696(3) .25754(19) .0373(7) Uani d . 1 . . N
N4 .0246(3) .5378(3) .1602(2) .0392(9) Uani d . 1 . . N
C3 .2020(3) .7405(5) .3074(3) .0560(12) Uani d . 1 . . C
H3A .1748 .8070 .3420 .067 Uiso calc R 1 . . H
C4 .3003(4) .7203(7) .3104(4) .0808(18) Uani d . 1 . . C
H4A .3399 .7714 .3464 .097 Uiso calc R 1 . . H
C5 .3382(4) .6218(7) .2584(4) .0789(18) Uani d . 1 . . C
H5A .4046 .6051 .2591 .095 Uiso calc R 1 . . H
C6 .2808(4) .5501(6) .2071(4) .0706(15) Uani d . 1 . . C
H6A .3067 .4844 .1710 .085 Uiso calc R 1 . . H
C7 .1838(3) .5742(4) .2079(3) .0475(11) Uani d . 1 . . C
C8 .1153(3) .4985(4) .1559(3) .0477(11) Uani d . 1 . . C
C9 .1415(4) .3923(5) .1049(3) .0660(15) Uani d . 1 . . C
H9A .2056 .3634 .1021 .079 Uiso calc R 1 . . H
C10 .0703(5) .3299(5) .0581(3) .0773(19) Uani d . 1 . . C
H10A .0863 .2574 .0228 .093 Uiso calc R 1 . . H
C11 -.0191(4) .3704(5) .0620(3) .0686(17) Uani d . 1 . . C
H11A -.0672 .3280 .0297 .082 Uiso calc R 1 . . H
C12 -.0412(4) .4761(5) .1144(3) .0548(13) Uani d . 1 . . C
H12A -.1053 .5052 .1175 .066 Uiso calc R 1 . . H

loop_
_atom_site_aniso_label
_atom_site_aniso_U_11
_atom_site_aniso_U_22
_atom_site_aniso_U_33
_atom_site_aniso_U_12
_atom_site_aniso_U_13
_atom_site_aniso_U_23
Ni1 .0625(5) .0245(3) .0203(3) -.0033(4) -.0065(3) .0036(2)
C1 .070(3) .037(2) .038(3) .002(2) -.009(2) .010(2)
N1 .066(3) .084(3) .061(3) .010(2) -.005(2) .019(2)
C2 .062(3) .0259(17) .0243(17) -.0039(19) -.0022(19) -.0006(14)
N2 .060(2) .0297(15) .0235(15) -.0055(15) -.0073(15) .0013(12)
Ni2 .0443(4) .0217(3) .0167(3) .000 .0015(3) .000
N3 .0479(19) .0328(16) .0313(17) -.0019(13) -.0005(16) .0049(15)
N4 .067(3) .0285(16) .0223(15) -.0076(15) .0136(15) -.0003(14)
C3 .057(3) .056(3) .055(3) -.006(2) -.011(2) .008(2)
C4 .061(4) .097(5) .085(4) -.020(3) -.022(3) .025(4)
C5 .047(3) .107(5) .082(4) .004(3) .008(3) .024(4)
C6 .057(3) .075(4) .079(4) .007(3) .024(3) .013(3)
C7 .052(3) .041(2) .049(3) .006(2) .019(2) .008(2)
C8 .070(3) .034(2) .039(2) .000(2) .021(2) .0013(18)
C9 .086(4) .057(3) .055(3) .004(3) .037(3) -.001(3)
C10 .133(6) .047(3) .052(3) -.030(3) .031(4) -.022(3)
C11 .120(6) .050(3) .036(2) -.021(3) .024(3) -.019(2)
C12 .089(4) .044(3) .031(2) -.020(2) .012(2) -.006(2)

loop_
_atom_type_symbol
_atom_type_description
_atom_type_scat_dispersion_real
_atom_type_scat_dispersion_imag
_atom_type_scat_source
C C .0033 .0016 'International Tables Vol C Tables 4.2.6.8 and 6.1.1.4'
H H .0000 .0000 'International Tables Vol C Tables 4.2.6.8 and 6.1.1.4'
N N .0061 .0033 'International Tables Vol C Tables 4.2.6.8 and 6.1.1.4'
Ni Ni .3393 1.1124 'International Tables Vol C Tables 4.2.6.8 and 6.1.1.4'

loop_
_geom_angle_atom_site_label_1
_geom_angle_atom_site_label_2
_geom_angle_atom_site_label_3
_geom_angle_site_symmetry_1
_geom_angle_site_symmetry_3
_geom_angle
_geom_angle_publ_flag
C1 Ni1 C1 5_575 . 180.0 yes
C1 Ni1 C2 5_575 . 92.6(2) yes
C1 Ni1 C2 . . 87.4(2) yes
C1 Ni1 C2 5_575 5_575 87.4(2) ?
C1 Ni1 C2 . 5_575 92.6(2) ?
C2 Ni1 C2 . 5_575 180.0(2) yes
N1 C1 Ni1 . . 176.6(4) ?
N2 C2 Ni1 . . 175.7(4) ?
C2 N2 Ni2 . . 171.1(3) ?
N3 Ni2 N3 . 3 169.5(2) yes
N3 Ni2 N2 . 3 96.00(10) yes
N3 Ni2 N2 3 3 91.30(10) yes
N3 Ni2 N2 . . 91.30(10) ?
N3 Ni2 N2 3 . 96.00(10) ?
N2 Ni2 N2 3 . 92.7(2) yes
N3 Ni2 N4 . . 79.00(10) yes
N3 Ni2 N4 3 . 93.30(10) yes
N2 Ni2 N4 3 . 174.20(10) yes
N2 Ni2 N4 . . 90.30(10) yes
N3 Ni2 N4 . 3 93.30(10) ?
N3 Ni2 N4 3 3 79.00(10) ?
N2 Ni2 N4 3 3 90.30(10) ?
N2 Ni2 N4 . 3 174.20(10) ?
N4 Ni2 N4 . 3 87.2(2) ?
C3 N3 C7 . . 119.4(4) ?
C3 N3 Ni2 . . 125.3(3) ?
C7 N3 Ni2 . . 115.2(3) ?
C12 N4 C8 . . 119.6(4) ?
C12 N4 Ni2 . . 126.2(3) ?
C8 N4 Ni2 . . 114.0(3) ?
N3 C3 C4 . . 122.0(5) ?
N3 C3 H3A . . 119.0 ?
C4 C3 H3A . . 119.0 ?
C3 C4 C5 . . 117.5(6) ?
C3 C4 H4A . . 121.3 ?
C5 C4 H4A . . 121.3 ?
C6 C5 C4 . . 120.5(5) ?
C6 C5 H5A . . 119.7 ?
C4 C5 H5A . . 119.7 ?
C5 C6 C7 . . 119.1(5) ?
C5 C6 H6A . . 120.5 ?
C7 C6 H6A . . 120.5 ?
N3 C7 C6 . . 121.5(5) ?
N3 C7 C8 . . 115.6(4) ?
C6 C7 C8 . . 122.9(5) ?
N4 C8 C9 . . 120.8(5) ?
N4 C8 C7 . . 115.8(4) ?
C9 C8 C7 . . 123.4(5) ?
C8 C9 C10 . . 117.9(5) ?
C8 C9 H9A . . 121.1 ?
C10 C9 H9A . . 121.1 ?
C11 C10 C9 . . 120.9(5) ?
C11 C10 H10A . . 119.5 ?
C9 C10 H10A . . 119.5 ?
C10 C11 C12 . . 118.7(5) ?
C10 C11 H11A . . 120.6 ?
C12 C11 H11A . . 120.6 ?
N4 C12 C11 . . 122.1(5) ?
N4 C12 H12A . . 119.0 ?
C11 C12 H12A . . 119.0 ?

loop_
_geom_bond_atom_site_label_1
_geom_bond_atom_site_label_2
_geom_bond_site_symmetry_2
_geom_bond_distance
_geom_bond_publ_flag
Ni1 C1 5_575 1.860(6) ?
Ni1 C1 . 1.860(6) yes
Ni1 C2 . 1.871(4) yes
Ni1 C2 5_575 1.871(4) ?
C1 N1 . 1.159(7) ?
C2 N2 . 1.144(5) ?
Ni2 N2 . 2.070(3) yes
Ni2 N3 . 2.060(4) yes
Ni2 N3 3 2.060(4) ?
Ni2 N2 3 2.070(3) ?
Ni2 N4 . 2.112(3) yes
Ni2 N4 3 2.112(3) ?
N3 C3 . 1.330(5) ?
N3 C7 . 1.358(5) ?
N4 C12 . 1.332(6) ?
N4 C8 . 1.340(5) ?
C3 C4 . 1.399(7) ?
C3 H3A . .9500 ?
C4 C5 . 1.400(9) ?
C4 H4A . .9500 ?
C5 C6 . 1.355(8) ?
C5 H5A . .9500 ?
C6 C7 . 1.386(7) ?
C6 H6A . .9500 ?
C7 C8 . 1.481(6) ?
C8 C9 . 1.395(6) ?
C9 C10 . 1.396(8) ?
C9 H9A . .9500 ?
C10 C11 . 1.326(8) ?
C10 H10A . .9500 ?
C11 C12 . 1.390(6) ?
C11 H11A . .9500 ?
C12 H12A . .9500 ?

loop_
_geom_torsion_atom_site_label_1
_geom_torsion_atom_site_label_2
_geom_torsion_atom_site_label_3
_geom_torsion_atom_site_label_4
_geom_torsion_site_symmetry_1
_geom_torsion_site_symmetry_4
_geom_torsion
C1 Ni1 C1 N1 5_575 . 124(8)
C2 Ni1 C1 N1 . . -29(8)
C2 Ni1 C1 N1 5_575 . 151(8)
C1 Ni1 C2 N2 5_575 . -135(5)
C1 Ni1 C2 N2 . . 45(5)
C2 Ni1 C2 N2 5_575 . -15E1(10)
Ni1 C2 N2 Ni2 . . 7(7)
C2 N2 Ni2 N3 . . 130(2)
C2 N2 Ni2 N3 . 3 -42(2)
C2 N2 Ni2 N2 . 3 -133(2)
C2 N2 Ni2 N4 . . 51(2)
C2 N2 Ni2 N4 . 3 -12(3)
N3 Ni2 N3 C3 3 . -137.2(3)
N2 Ni2 N3 C3 3 . -3.7(3)
N2 Ni2 N3 C3 . . 89.1(3)
N4 Ni2 N3 C3 . . 179.2(4)
N4 Ni2 N3 C3 3 . -94.4(3)
N3 Ni2 N3 C7 3 . 41.4(3)
N2 Ni2 N3 C7 3 . 174.8(3)
N2 Ni2 N3 C7 . . -92.3(3)
N4 Ni2 N3 C7 . . -2.3(3)
N4 Ni2 N3 C7 3 . 84.2(3)
N3 Ni2 N4 C12 . . 179.4(3)
N3 Ni2 N4 C12 3 . 6.7(3)
N2 Ni2 N4 C12 3 . 149.4(12)
N2 Ni2 N4 C12 . . -89.3(3)
N4 Ni2 N4 C12 3 . 85.5(3)
N3 Ni2 N4 C8 . . 4.3(3)
N3 Ni2 N4 C8 3 . -168.4(3)
N2 Ni2 N4 C8 3 . -25.7(14)
N2 Ni2 N4 C8 . . 95.6(3)
N4 Ni2 N4 C8 3 . -89.6(3)
C7 N3 C3 C4 . . .1(7)
Ni2 N3 C3 C4 . . 178.6(4)
N3 C3 C4 C5 . . .2(8)
C3 C4 C5 C6 . . .3(9)
C4 C5 C6 C7 . . -1.1(9)
C3 N3 C7 C6 . . -.9(6)
Ni2 N3 C7 C6 . . -179.6(4)
C3 N3 C7 C8 . . 178.8(4)
Ni2 N3 C7 C8 . . .2(5)
C5 C6 C7 N3 . . 1.5(8)
C5 C6 C7 C8 . . -178.3(5)
C12 N4 C8 C9 . . -1.0(6)
Ni2 N4 C8 C9 . . 174.5(3)
C12 N4 C8 C7 . . 179.0(4)
Ni2 N4 C8 C7 . . -5.5(4)
N3 C7 C8 N4 . . 3.6(6)
C6 C7 C8 N4 . . -176.6(4)
N3 C7 C8 C9 . . -176.3(4)
C6 C7 C8 C9 . . 3.4(7)
N4 C8 C9 C10 . . .8(7)
C7 C8 C9 C10 . . -179.3(4)
C8 C9 C10 C11 . . .0(8)
C9 C10 C11 C12 . . -.5(8)
C8 N4 C12 C11 . . .5(6)
Ni2 N4 C12 C11 . . -174.4(3)
C10 C11 C12 N4 . . .2(7)
